data_2005592
loop_
_publ_author_name
'\"Ulk\"u, D.'
'Tahir, M. N.'
'Movsumov, E. M.'

_publ_section_title
Poly[bis(3,5-dinitrobenzoato-<i>O</i>^1^:<i>O</i>^2^)disilver(I)-<i>O</i>^2^:<i>Ag</i>;<i>Ag</i>':<i>O</i>^2'^]
_journal_issue 11
_journal_name_full 'Acta Crystallographica Section C'
_journal_page_first 2678
_journal_page_last 2680
_journal_paper_doi 10.1107/S0108270196009298
_journal_volume 52
_journal_year 1996
_chemical_formula_moiety '[Ag~2~(C~7~H~3~N~2~O~6~)~2~]'
_chemical_formula_sum 'C14 H6 Ag2 N4 O12'
_chemical_formula_weight 637.96
_space_group_IT_number 14
_symmetry_cell_setting monoclinic
_symmetry_space_group_name_Hall '-P 2ybc'
_symmetry_space_group_name_H-M 'P 1 21/c 1'
_atom_type_scat_source IntTabIV
_cell_angle_alpha 90.00
_cell_angle_beta 94.336(4)
_cell_angle_gamma 90.00
_cell_formula_units_Z 2
_cell_length_a 5.428(2)
_cell_length_b 9.747(3)
_cell_length_c 16.115(2)
_cell_measurement_reflns_used 20
_cell_measurement_temperature 295
_cell_measurement_theta_max 18.24
_cell_measurement_theta_min 6.95
_cell_volume 850.2(4)
_computing_data_collection 'CAD-4 EXPRESS (Enraf-Nonius, 1993)'
_computing_data_reduction 'MolEN (Fair, 1990)'
_computing_molecular_graphics 'MolEN version of ORTEPII (Johnson, 1976)'
_computing_publication_material MolEN
_computing_structure_refinement 'LSFM MolEN'
_computing_structure_solution 'SIMPEL MolEN'
_diffrn_measurement_device 'Enraf-Nonius CAD-4'
_diffrn_measurement_method '\w/2\q scans'
_diffrn_radiation_type MoK\a
_diffrn_radiation_wavelength 0.71073
_diffrn_reflns_av_R_equivalents 0.033
_diffrn_reflns_limit_h_max 0
_diffrn_reflns_limit_h_min -6
_diffrn_reflns_limit_k_max 12
_diffrn_reflns_limit_k_min 0
_diffrn_reflns_limit_l_max 20
_diffrn_reflns_limit_l_min -20
_diffrn_reflns_number 2020
_diffrn_reflns_theta_max 26.32
_diffrn_reflns_theta_min 2.28
_diffrn_standards_decay_% -0.28
_diffrn_standards_interval_time 120
_diffrn_standards_number 3
_exptl_absorpt_coefficient_mu 2.36
_exptl_absorpt_correction_T_max 0.83
_exptl_absorpt_correction_T_min 0.76
_exptl_absorpt_correction_type 'empirical via \y scans (MolEN; Fair, 1990)'
_exptl_crystal_colour colourless
_exptl_crystal_density_diffrn 2.492
_exptl_crystal_density_meas ?
_exptl_crystal_description Lath
_exptl_crystal_size_max 0.4
_exptl_crystal_size_mid 0.15
_exptl_crystal_size_min 0.08
_refine_diff_density_max 0.70
_refine_diff_density_min -0.67
_refine_ls_extinction_method none
_refine_ls_goodness_of_fit_obs 1.0
_refine_ls_number_parameters 145
_refine_ls_number_reflns 888
_refine_ls_R_factor_obs 0.049
_refine_ls_shift/esd_max 0.00007
_refine_ls_structure_factor_coef F
_refine_ls_weighting_details 'w = [1/\s^2^(F)]'
_refine_ls_weighting_scheme calc
_refine_ls_wR_factor_obs 0.040
_reflns_number_observed 888
_reflns_number_total 1632
_reflns_observed_criterion I>2\s(I)
_cod_data_source_file bm1093.cif
_cod_data_source_block AG2NO2
_cod_depositor_comments
;
The following automatic conversions were performed:

'_exptl_crystal_density_meas' value 'not measured' was changed to '?'
- the value is perceived as not measured.

Automatic conversion script
Id: cif_fix_values 3008 2015-01-20 13:52:24Z robertas 

The following automatic conversions were performed:

'_refine_ls_weighting_scheme' value 'w = [1/\s^2^(F)]' was changed to
'calc'. New tag '_refine_ls_weighting_details' was created. The value
of the new tag was set to 'w = [1/\s^2^(F)]'.

Automatic conversion script
Id: cif_fix_values 3143 2015-03-26 13:38:13Z robertas 
;
_cod_original_cell_volume 850.2(6)
_cod_original_sg_symbol_H-M 'P 21/c'
_cod_database_code 2005592

loop_
_symmetry_equiv_pos_as_xyz
x,y,z
-x,y+1/2,-z+1/2
-x,-y,-z
x,-y+1/2,z+1/2

loop_
_atom_site_aniso_label
_atom_site_aniso_U_11
_atom_site_aniso_U_22
_atom_site_aniso_U_33
_atom_site_aniso_U_12
_atom_site_aniso_U_13
_atom_site_aniso_U_23
_atom_site_aniso_type_symbol
Ag1 0.0318(3) 0.0671(5) 0.0240(3) 0.0093(6) -0.0117(2) -0.0083(5) Ag
O1 0.024(3) 0.054(4) 0.027(3) 0.012(4) -0.009(2) -0.012(4) O
O2 0.026(3) 0.059(5) 0.021(3) 0.008(3) -0.004(3) -0.005(3) O
O3 0.025(3) 0.050(4) 0.041(3) 0.003(4) 0.001(3) 0.001(4) O
O4 0.059(4) 0.083(5) 0.032(3) 0.008(5) -0.026(3) 0.012(4) O
O5 0.050(4) 0.055(4) 0.019(3) 0.000(4) -0.005(3) -0.004(3) O
O6 0.043(4) 0.055(5) 0.039(3) 0.010(4) -0.001(3) -0.008(4) O
N1 0.027(4) 0.035(5) 0.036(4) 0.000(4) -0.010(3) 0.013(4) N
N2 0.038(4) 0.041(5) 0.029(4) -0.007(4) 0.007(3) -0.005(4) N
C1 0.028(4) 0.027(6) 0.024(4) -0.007(5) -0.003(3) 0.011(4) C
C2 0.026(5) 0.028(5) 0.017(4) 0.000(4) 0.001(4) -0.008(4) C
C3 0.025(4) 0.026(5) 0.028(4) -0.012(4) -0.009(4) 0.004(4) C
C4 0.038(5) 0.030(6) 0.018(4) -0.005(5) -0.007(4) 0.000(4) C
C5 0.029(5) 0.034(6) 0.015(4) -0.007(5) -0.006(4) 0.000(4) C
C6 0.032(5) 0.028(6) 0.015(4) 0.002(4) 0.004(3) 0.008(4) C
C7 0.022(4) 0.030(6) 0.014(3) -0.003(4) -0.007(3) 0.006(4) C

loop_
_atom_site_label
_atom_site_fract_x
_atom_site_fract_y
_atom_site_fract_z
_atom_site_B_iso_or_equiv
_atom_site_thermal_displace_type
_atom_site_type_symbol
Ag1 1.1920(1) -0.0784(1) 0.46845(4) 3.29(1) Beq Ag
O1 0.9120(9) -0.0906(8) 0.3648(3) 2.8(1) Beq O
O2 0.599(1) 0.0267(7) 0.4121(3) 2.8(1) Beq O
O3 -0.082(1) 0.1523(7) 0.2097(4) 3.1(1) Beq O
O4 -0.066(1) 0.0990(9) 0.0788(4) 4.7(2) Beq O
O5 0.557(1) -0.2139(7) -0.0021(4) 3.3(2) Beq O
O6 0.864(1) -0.2670(7) 0.0866(4) 3.6(2) Beq O
N1 0.014(1) 0.0975(9) 0.1526(4) 2.6(2) Beq N
N2 0.665(1) -0.2095(9) 0.0680(4) 2.8(2) Beq N
C1 0.562(1) -0.0565(9) 0.2728(5) 2.1(2) Beq C
C2 0.345(2) 0.0171(9) 0.2548(5) 1.9(2) Beq C
C3 0.235(2) 0.014(1) 0.1730(5) 2.1(2) Beq C
C4 0.338(2) -0.0597(9) 0.1111(5) 2.3(2) Beq C
C5 0.549(2) -0.134(1) 0.1330(5) 2.1(2) Beq C
C6 0.663(2) -0.1302(9) 0.2118(5) 2.0(2) Beq C
C7 0.703(1) -0.0395(9) 0.3582(5) 1.8(2) Beq C
H2 0.273 0.068 0.297 2.4 Beq H
H4 0.265 -0.060 0.056 3.0 Beq H
H6 0.813 -0.179 0.224 2.5 Beq H

loop_
_geom_angle_atom_site_label_1
_geom_angle_atom_site_label_2
_geom_angle_atom_site_label_3
_geom_angle_site_symmetry_1
_geom_angle_site_symmetry_2
_geom_angle_site_symmetry_3
_geom_angle
_geom_angle_publ_flag
Ag1 O1 C7 . . . 128.9(5) yes
Ag1 O2 C7 3_756 . . 119.4(5) yes
Ag1 O2 C7 . 1_655 1_655 118.07(5) yes
O1 Ag1 O2 . . 3_756 164.0(2) yes
O1 Ag1 O2 . . 1_655 108.0(2) yes
O2 Ag1 O2 3_756 . 1_655 79.9(2) yes
Ag1 O2 Ag1 . 3_756 3_856 100.1(3) yes
O3 N1 O4 . . . 125.9(9) no
O3 N1 C3 . . . 117.6(7) no
O4 N1 C3 . . . 116.3(9) no
O5 N2 O6 . . . 123.6(8) no
O5 N2 C5 . . . 118.2(8) no
O6 N2 C5 . . . 118.2(8) no
C2 C1 C6 . . . 120.1(8) no
C2 C1 C7 . . . 119.2(8) no
C6 C1 C7 . . . 120.3(8) no
C1 C2 C3 . . . 118.3(9) no
C1 C2 H2 . . . 120.8(8) no
C3 C2 H2 . . . 120.9(9) no
N1 C3 C2 . . . 118.5(9) no
N1 C3 C4 . . . 119.7(8) no
C2 C3 C4 . . . 121.7(9) no
C3 C4 C5 . . . 117.5(8) no
C3 C4 H4 . . . 121.0(10) no
C5 C4 H4 . . . 121.0(10) no
N2 C5 C4 . . . 118.5(7) no
N2 C5 C6 . . . 119.0(9) no
C4 C5 C6 . . . 122.3(9) no
C1 C6 C5 . . . 120.1(9) no
C1 C6 H6 . . . 119.9(8) no
C5 C6 H6 . . . 120.1(9) no
O1 C7 O2 . . . 127.5(7) no
O1 C7 C1 . . . 115.2(8) no
O2 C7 C1 . . . 117.3(8) no

loop_
_geom_bond_atom_site_label_1
_geom_bond_atom_site_label_2
_geom_bond_site_symmetry_2
_geom_bond_distance
_geom_bond_publ_flag
Ag1 Ag1 3_756 2.835(2) yes
Ag1 Ag1 3_856 3.746(2) yes
Ag1 O1 . 2.176(5) yes
Ag1 O2 3_756 2.218(6) yes
Ag1 O2 1_655 2.655(7) yes
O1 C7 . 1.240(10) no
O2 C7 . 1.250(10) no
O3 N1 . 1.210(10) no
O4 N1 . 1.234(9) no
O5 N2 . 1.234(9) no
O6 N2 . 1.240(10) no
N1 C3 . 1.470(10) no
N2 C5 . 1.460(10) no
C1 C2 . 1.390(10) no
C1 C6 . 1.370(10) no
C1 C7 . 1.530(10) no
C2 C3 . 1.410(10) no
C2 H2 . 0.950(9) no
C3 C4 . 1.380(10) no
C4 C5 . 1.380(10) no
C4 H4 . 0.950(8) no
C5 C6 . 1.370(10) no
C6 H6 . 0.950(10) no

loop_
_geom_torsion_atom_site_label_1
_geom_torsion_atom_site_label_2
_geom_torsion_atom_site_label_3
_geom_torsion_atom_site_label_4
_geom_torsion
_geom_torsion_publ_flag
Ag1 O1 C7 O2 -3.78(1.34) no
Ag1 O1 C7 C1 174.20(0.53) no
O3 N1 C3 C2 -8.98(1.21) no
O3 N1 C3 C4 174.57(0.81) no
O4 N1 C3 C2 175.06(0.82) no
O4 N1 C3 C4 -1.39(1.23) no
O5 N2 C5 C4 -6.34(1.23) no
O5 N2 C5 C6 178.70(0.82) no
O6 N2 C5 C4 174.44(0.81) no
O6 N2 C5 C6 -0.51(1.24) no
C6 C1 C2 C3 -0.39(1.29) no
C6 C1 C2 H2 179.85(0.85) no
C7 C1 C2 C3 172.05(0.77) no
C7 C1 C2 H2 -7.71(1.33) no
C2 C1 C6 C5 -1.10(1.33) no
C2 C1 C6 H6 179.18(0.85) no
C7 C1 C6 C5 -173.46(0.80) no
C7 C1 C6 H6 6.82(1.35) no
C2 C1 C7 O1 -169.13(0.79) no
C2 C1 C7 O2 9.07(1.18) no
C6 C1 C7 O1 3.28(1.20) no
C6 C1 C7 O2 -178.52(0.80) no
C1 C2 C3 N1 -176.47(0.78) no
C1 C2 C3 C4 -0.09(1.39) no
H2 C2 C3 N1 3.29(1.35) no
H2 C2 C3 C4 179.66(0.87) no
N1 C3 C4 C5 178.34(0.80) no
N1 C3 C4 H4 -2.23(1.39) no
C2 C3 C4 C5 2.01(1.33) no
C2 C3 C4 H4 -178.57(0.86) no
C3 C4 C5 N2 -178.36(0.80) no
C3 C4 C5 C6 -3.57(1.34) no
H4 C4 C5 N2 2.21(1.37) no
H4 C4 C5 C6 177.00(0.87) no
N2 C5 C6 C1 177.94(0.80) no
N2 C5 C6 H6 -2.34(1.37) no
C4 C5 C6 C1 3.18(1.38) no
C4 C5 C6 H6 -177.10(0.86) no
